data_7018635
loop_
_publ_author_name
'Zebret, Soumaila'
'Dupont, Nathalie'
'Besnard, C\'eline'
'Bernardinelli, G\'erald'
'Hamacek, Josef'

_publ_section_title
;
 Lanthanide-mediated triangular cationic assemblies: structural and
 physico-chemical properties.
;
_journal_issue 16
_journal_name_full 'Dalton transactions (Cambridge, England : 2003)'
_journal_page_first 4817
_journal_page_last 4823
_journal_paper_doi 10.1039/c2dt12227h
_journal_volume 41
_journal_year 2012
_chemical_formula_moiety 'C54 H36 Eu3 F18 N9 O36 S6, 4.65(C2 H3 N) '
_chemical_formula_sum 'C63.3 H49.95 Eu3 F18 N13.65 O36 S6'
_chemical_formula_weight 2568.00
_chemical_name_systematic
;
?
;
_space_group_IT_number 43
_symmetry_space_group_name_Hall 'F 2 -2d'
_symmetry_space_group_name_H-M 'F d d 2'
_atom_sites_solution_hydrogens geom
_atom_sites_solution_primary direct
_atom_sites_solution_secondary difmap
_audit_creation_method SHELXL-97
_cell_angle_alpha 90.00
_cell_angle_beta 90.00
_cell_angle_gamma 90.00
_cell_formula_units_Z 16
_cell_length_a 55.860(11)
_cell_length_b 18.930(6)
_cell_length_c 38.762(9)
_cell_measurement_reflns_used 7023
_cell_measurement_temperature 220(2)
_cell_measurement_theta_max 29.0
_cell_measurement_theta_min 1.6
_cell_volume 40988(18)
_computing_cell_refinement
;
XDS, Kabsch, W. J. Appl. Cryst. 26, 795-800 (1993)
;
_computing_data_collection 'STOE X-AREA'
_computing_data_reduction
;
XDS, Kabsch, W. J. Appl. Cryst. 26, 795-800 (1993)
;
_computing_structure_refinement 'SHELXL-97 (Sheldrick, 2008)'
_computing_structure_solution
;
Superflip ,Palatinus L., Chapuis G. (2007): J. Appl. Cryst. 40, 786
;
_diffrn_ambient_temperature 220(2)
_diffrn_measured_fraction_theta_full 0.999
_diffrn_measured_fraction_theta_max 0.999
_diffrn_radiation_monochromator graphite
_diffrn_radiation_source 'fine-focus sealed tube'
_diffrn_radiation_type MoK\a
_diffrn_radiation_wavelength 0.71073
_diffrn_reflns_av_R_equivalents 0.0000
_diffrn_reflns_av_sigmaI/netI 0.0320
_diffrn_reflns_limit_h_max 74
_diffrn_reflns_limit_h_min 0
_diffrn_reflns_limit_k_max 25
_diffrn_reflns_limit_k_min 0
_diffrn_reflns_limit_l_max 50
_diffrn_reflns_limit_l_min -51
_diffrn_reflns_number 25011
_diffrn_reflns_theta_full 28.29
_diffrn_reflns_theta_max 28.29
_diffrn_reflns_theta_min 2.43
_exptl_absorpt_coefficient_mu 2.050
_exptl_absorpt_correction_T_max 1
_exptl_absorpt_correction_T_min 0.811
_exptl_absorpt_correction_type multi-scan
_exptl_absorpt_process_details
;
XDS, Kabsch, W. J. Appl. Cryst. 26, 795-800 (1993)
;
_exptl_crystal_colour colorless
_exptl_crystal_density_diffrn 1.665
_exptl_crystal_density_method 'not measured'
_exptl_crystal_description prism
_exptl_crystal_F_000 20164
_exptl_crystal_size_max 0.3
_exptl_crystal_size_mid 0.2
_exptl_crystal_size_min 0.2
_refine_diff_density_max 3.350
_refine_diff_density_min -1.553
_refine_diff_density_rms 0.156
_refine_ls_abs_structure_details 'Flack H D (1983), Acta Cryst. A39, 876-881'
_refine_ls_abs_structure_Flack 0.046(8)
_refine_ls_extinction_method none
_refine_ls_goodness_of_fit_ref 1.095
_refine_ls_hydrogen_treatment mixed
_refine_ls_matrix_type full
_refine_ls_number_parameters 1397
_refine_ls_number_reflns 25011
_refine_ls_number_restraints 520
_refine_ls_restrained_S_all 1.095
_refine_ls_R_factor_all 0.0440
_refine_ls_R_factor_gt 0.0398
_refine_ls_shift/su_max 0.002
_refine_ls_shift/su_mean 0.000
_refine_ls_structure_factor_coef Fsqd
_refine_ls_weighting_details 'calc w=1/[\s^2^(Fo^2^)+(0.0792P)^2^+141.9634P] where P=(Fo^2^+2Fc^2^)/3'
_refine_ls_weighting_scheme calc
_refine_ls_wR_factor_gt 0.1113
_refine_ls_wR_factor_ref 0.1157
_reflns_number_gt 23102
_reflns_number_total 25011
_reflns_threshold_expression >2sigma(I)
_cod_data_source_file c2dt12227h.txt
_cod_data_source_block test1
_cod_original_formula_sum 'C63.30 H49.95 Eu3 F18 N13.65 O36 S6'
_cod_database_code 7018635

loop_
_symmetry_equiv_pos_as_xyz
'x, y, z'
'-x+1/4, y+1/4, z+1/4'
'x+1/4, -y+1/4, z+1/4'
'-x+1/2, -y, z+1/2'
'x, y+1/2, z+1/2'
'-x+1/4, y+3/4, z+3/4'
'x+1/4, -y+3/4, z+3/4'
'-x+1/2, -y+1/2, z+1'
'x+1/2, y, z+1/2'
'-x+3/4, y+1/4, z+3/4'
'x+3/4, -y+1/4, z+3/4'
'-x+1, -y, z+1'
'x+1/2, y+1/2, z'
'-x+3/4, y+3/4, z+1/4'
'x+3/4, -y+3/4, z+1/4'
'-x+1, -y+1/2, z+1/2'

loop_
_atom_site_label
_atom_site_type_symbol
_atom_site_fract_x
_atom_site_fract_y
_atom_site_fract_z
_atom_site_U_iso_or_equiv
_atom_site_adp_type
_atom_site_occupancy
_atom_site_symmetry_multiplicity
_atom_site_calc_flag
_atom_site_refinement_flags
_atom_site_disorder_assembly
_atom_site_disorder_group
Eu1 Eu 0.395951(4) 0.501560(13) 0.573172(7) 0.02419(5) Uani 1 1 d . H .
C14C C 0.35479(9) 0.6091(3) 0.61250(14) 0.0282(10) Uani 1 1 d . J .
O15C O 0.37337(7) 0.5997(2) 0.59624(10) 0.0290(7) Uani 1 1 d . . .
N13C N 0.33910(8) 0.5601(2) 0.62442(12) 0.0289(8) Uani 1 1 d . J .
Eu2 Eu 0.297547(4) 0.593455(14) 0.644798(7) 0.03016(6) Uani 1 1 d . . .
O4C O 0.27311(8) 0.5280(2) 0.68858(12) 0.0393(9) Uani 1 1 d D J .
C3C C 0.27967(11) 0.4717(3) 0.70054(17) 0.0390(13) Uani 1 1 d . . .
O2C O 0.26897(9) 0.4389(3) 0.72583(13) 0.0479(12) Uani 1 1 d . J .
C1C C 0.24810(14) 0.4735(5) 0.7400(2) 0.0562(19) Uani 1 1 d . . .
H1CA H 0.2522 0.5214 0.7457 0.084 Uiso 1 1 d R J .
H1CB H 0.2429 0.4493 0.7604 0.084 Uiso 1 1 d R . .
H1CC H 0.2354 0.4734 0.7233 0.084 Uiso 1 1 d R . .
C5C C 0.30176(10) 0.4355(3) 0.68824(17) 0.0371(12) Uani 1 1 d . J .
N10C N 0.31345(8) 0.4733(3) 0.66381(13) 0.0324(9) Uani 1 1 d . J .
C9C C 0.33328(9) 0.4459(3) 0.65012(16) 0.0326(11) Uani 1 1 d . . .
C11C C 0.34626(9) 0.4919(3) 0.62461(14) 0.0285(10) Uani 1 1 d . J .
O12C O 0.36243(7) 0.4637(2) 0.60727(10) 0.0298(7) Uani 1 1 d . . .
C8C C 0.34259(10) 0.3815(3) 0.66032(19) 0.0406(13) Uani 1 1 d . J .
H8C H 0.3568 0.3643 0.6504 0.049 Uiso 1 1 calc R . .
C7C C 0.33060(12) 0.3426(3) 0.68540(18) 0.0421(14) Uani 1 1 d . . .
H7C H 0.3366 0.2987 0.6928 0.050 Uiso 1 1 calc R J .
C6C C 0.30965(11) 0.3699(3) 0.69933(18) 0.0418(14) Uani 1 1 d . J .
H6C H 0.3010 0.3443 0.7160 0.050 Uiso 1 1 calc R . .
O23C O 0.28434(8) 0.7110(3) 0.66523(13) 0.0422(10) Uani 1 1 d . J .
C22C C 0.29787(11) 0.7610(4) 0.66703(17) 0.0407(13) Uani 1 1 d . . .
O24C O 0.29379(9) 0.8211(3) 0.68221(17) 0.0618(16) Uani 1 1 d . J .
C25C C 0.27068(14) 0.8256(6) 0.7003(3) 0.067(3) Uani 1 1 d . . .
H25A H 0.2579 0.8128 0.6849 0.101 Uiso 1 1 d R J .
H25B H 0.2683 0.8732 0.7082 0.101 Uiso 1 1 d R . .
H25C H 0.2707 0.7941 0.7197 0.101 Uiso 1 1 d R . .
C20C C 0.32210(10) 0.7577(3) 0.64897(16) 0.0355(11) Uani 1 1 d . J .
N21C N 0.32770(8) 0.6932(3) 0.63848(12) 0.0309(9) Uani 1 1 d . J .
C16C C 0.34870(10) 0.6837(3) 0.62271(15) 0.0316(10) Uani 1 1 d . . .
C17C C 0.36473(11) 0.7383(3) 0.61708(17) 0.0366(12) Uani 1 1 d . J .
H17C H 0.3793 0.7303 0.6057 0.044 Uiso 1 1 calc R . .
C18C C 0.35854(13) 0.8054(4) 0.6288(2) 0.0515(18) Uani 1 1 d . . .
H18C H 0.3692 0.8434 0.6256 0.062 Uiso 1 1 calc R J .
C19C C 0.33690(11) 0.8163(3) 0.6449(2) 0.0479(16) Uani 1 1 d . J .
H19C H 0.3323 0.8613 0.6528 0.058 Uiso 1 1 calc R . .
O12B O 0.29578(7) 0.6446(2) 0.58889(10) 0.0322(8) Uani 1 1 d . J .
C11B C 0.29340(9) 0.6249(3) 0.55830(14) 0.0269(9) Uani 1 1 d . . .
N13B N 0.29355(8) 0.5581(2) 0.54578(13) 0.0303(9) Uani 1 1 d . J .
Eu3 Eu 0.301575(4) 0.535552(13) 0.481901(7) 0.02616(6) Uani 1 1 d . . .
O23B O 0.29002(8) 0.4294(2) 0.44929(13) 0.0399(9) Uani 1 1 d . J .
C22B C 0.28140(10) 0.3761(3) 0.4641(2) 0.0432(15) Uani 1 1 d . . .
O24B O 0.27403(10) 0.3200(3) 0.44698(18) 0.0589(14) Uani 1 1 d . J .
C25B C 0.27589(18) 0.3222(5) 0.4096(3) 0.073(3) Uani 1 1 d . . .
H25D H 0.2666 0.3610 0.4010 0.109 Uiso 1 1 d R J .
H25E H 0.2699 0.2788 0.4000 0.109 Uiso 1 1 d R . .
H25F H 0.2923 0.3282 0.4031 0.109 Uiso 1 1 d R . .
C20B C 0.27963(11) 0.3723(3) 0.5010(2) 0.0440(15) Uani 1 1 d . J .
N21B N 0.28422(8) 0.4325(3) 0.51752(15) 0.0346(10) Uani 1 1 d . J .
C16B C 0.28428(10) 0.4347(3) 0.55197(17) 0.0367(12) Uani 1 1 d . . .
C14B C 0.29007(9) 0.5041(3) 0.56850(17) 0.0344(12) Uani 1 1 d . J .
O15B O 0.29072(7) 0.5065(2) 0.60082(12) 0.0362(9) Uani 1 1 d . J .
C17B C 0.27928(13) 0.3753(4) 0.5722(3) 0.0546(18) Uani 1 1 d . J .
H17B H 0.2788 0.3781 0.5964 0.066 Uiso 1 1 calc R . .
C18B C 0.27491(16) 0.3113(4) 0.5548(3) 0.063(2) Uani 1 1 d . . .
H18B H 0.2721 0.2696 0.5674 0.076 Uiso 1 1 calc R J .
C19B C 0.27469(14) 0.3099(4) 0.5195(2) 0.0534(18) Uani 1 1 d . J .
H19B H 0.2713 0.2677 0.5076 0.064 Uiso 1 1 calc R . .
O68 O 0.25871(7) 0.5433(2) 0.47534(11) 0.0339(8) Uani 1 1 d . J .
S69 S 0.23637(2) 0.51121(8) 0.46348(4) 0.0343(3) Uani 1 1 d . . .
O70 O 0.21523(7) 0.5451(2) 0.47632(12) 0.0397(9) Uani 1 1 d . J .
O71 O 0.23637(8) 0.4362(3) 0.46391(14) 0.0457(10) Uani 1 1 d . J .
C72 C 0.23702(11) 0.5328(3) 0.41747(18) 0.0403(13) Uani 1 1 d . J .
F73 F 0.25586(8) 0.5049(3) 0.40202(12) 0.0535(10) Uani 1 1 d . . .
F74 F 0.21748(8) 0.5097(2) 0.40140(12) 0.0538(11) Uani 1 1 d . . .
F75 F 0.23818(7) 0.6032(2) 0.41306(11) 0.0436(8) Uani 1 1 d . . .
O4B O 0.29252(7) 0.6201(2) 0.43360(10) 0.0314(8) Uani 1 1 d . J .
C3B C 0.28650(9) 0.6810(3) 0.43909(15) 0.0291(10) Uani 1 1 d . . .
O2B O 0.27987(7) 0.7274(2) 0.41580(10) 0.0318(8) Uani 1 1 d . J .
C1B C 0.28242(12) 0.7063(4) 0.37994(16) 0.0398(13) Uani 1 1 d . . .
H1BA H 0.2985 0.6901 0.3759 0.060 Uiso 1 1 d R J .
H1BB H 0.2791 0.7456 0.3651 0.060 Uiso 1 1 d R . .
H1BC H 0.2713 0.6688 0.3753 0.060 Uiso 1 1 d R . .
C5B C 0.28506(9) 0.7100(3) 0.47500(14) 0.0273(10) Uani 1 1 d . J .
N10B N 0.28992(8) 0.6611(2) 0.49924(12) 0.0266(8) Uani 1 1 d . J .
C9B C 0.28894(9) 0.6812(3) 0.53196(13) 0.0268(9) Uani 1 1 d . J .
C8B C 0.28288(11) 0.7496(3) 0.54249(15) 0.0326(11) Uani 1 1 d . . .
H8B H 0.2821 0.7614 0.5660 0.039 Uiso 1 1 calc R J .
C7B C 0.27813(11) 0.7993(3) 0.51741(16) 0.0345(11) Uani 1 1 d . J .
H7B H 0.2742 0.8459 0.5236 0.041 Uiso 1 1 calc R . .
C6B C 0.27914(9) 0.7801(3) 0.48305(17) 0.0331(10) Uani 1 1 d . . .
H6B H 0.2759 0.8131 0.4655 0.040 Uiso 1 1 calc R J .
O12A O 0.33742(6) 0.59029(19) 0.50134(11) 0.0294(7) Uani 1 1 d . J .
C11A C 0.35672(9) 0.5724(3) 0.51477(13) 0.0273(9) Uani 1 1 d . . .
N13A N 0.36235(8) 0.5095(2) 0.52987(13) 0.0304(9) Uani 1 1 d . H .
C14A C 0.34878(9) 0.4526(3) 0.52132(14) 0.0273(9) Uani 1 1 d . . .
O15A O 0.32986(7) 0.4515(2) 0.50419(11) 0.0316(8) Uani 1 1 d . J .
C16A C 0.35878(9) 0.3828(3) 0.53325(16) 0.0310(10) Uani 1 1 d . J .
N21A N 0.37907(8) 0.3850(2) 0.55083(12) 0.0282(8) Uani 1 1 d . . .
C20A C 0.38905(10) 0.3237(3) 0.56071(15) 0.0308(10) Uani 1 1 d . J .
C19A C 0.37920(12) 0.2590(3) 0.5533(2) 0.0448(15) Uani 1 1 d . . .
H19A H 0.3869 0.2171 0.5600 0.054 Uiso 1 1 calc R J .
C18A C 0.35754(14) 0.2570(3) 0.5356(2) 0.0529(19) Uani 1 1 d . J .
H18A H 0.3500 0.2136 0.5309 0.063 Uiso 1 1 calc R . .
C17A C 0.34716(12) 0.3198(3) 0.5250(2) 0.0419(14) Uani 1 1 d . . .
H17A H 0.3327 0.3199 0.5127 0.050 Uiso 1 1 calc R J .
C22A C 0.41212(10) 0.3340(3) 0.58016(15) 0.0318(11) Uani 1 1 d . . .
O23A O 0.41807(7) 0.3921(2) 0.58987(11) 0.0337(8) Uani 1 1 d . H .
O24A O 0.42456(7) 0.2763(2) 0.58393(11) 0.0340(8) Uani 1 1 d . J .
C25A C 0.44720(11) 0.2838(3) 0.60217(19) 0.0409(14) Uani 1 1 d . . .
H25G H 0.4566 0.3203 0.5916 0.061 Uiso 1 1 d R J .
H25H H 0.4558 0.2400 0.6014 0.061 Uiso 1 1 d R . .
H25I H 0.4440 0.2962 0.6258 0.061 Uiso 1 1 d R . .
C9A C 0.37704(9) 0.6243(3) 0.51387(14) 0.0289(10) Uani 1 1 d . J .
N10A N 0.39623(7) 0.6080(2) 0.53329(11) 0.0259(8) Uani 1 1 d . . .
C5A C 0.41478(10) 0.6529(3) 0.53364(15) 0.0336(11) Uani 1 1 d . J .
C3A C 0.43459(10) 0.6289(3) 0.55613(14) 0.0342(11) Uani 1 1 d . . .
O4A O 0.43271(7) 0.5782(2) 0.57519(11) 0.0321(8) Uani 1 1 d . H .
O2A O 0.45370(8) 0.6696(3) 0.55499(12) 0.0442(11) Uani 1 1 d . J .
C1A C 0.47350(13) 0.6493(6) 0.5766(2) 0.063(2) Uani 1 1 d . . .
H1AA H 0.4680 0.6450 0.5999 0.095 Uiso 1 1 d R J .
H1AB H 0.4857 0.6850 0.5754 0.095 Uiso 1 1 d R . .
H1AC H 0.4800 0.6049 0.5691 0.095 Uiso 1 1 d R . .
C6A C 0.41485(11) 0.7150(3) 0.51455(17) 0.0390(13) Uani 1 1 d . . .
H6A H 0.4277 0.7461 0.5162 0.047 Uiso 1 1 d R J .
C7A C 0.39492(11) 0.7319(3) 0.4943(2) 0.0447(16) Uani 1 1 d . J .
H7A H 0.3952 0.7716 0.4802 0.054 Uiso 1 1 d R . .
C8A C 0.37552(10) 0.6860(3) 0.49415(16) 0.0362(12) Uani 1 1 d . . .
H8A H 0.3617 0.6962 0.4812 0.043 Uiso 1 1 calc R J .
O111 O 0.32954(7) 0.5199(2) 0.43489(12) 0.0350(8) Uani 1 1 d . J .
S112 S 0.35297(3) 0.49608(8) 0.42321(4) 0.0357(3) Uani 1 1 d . . .
O113 O 0.36082(8) 0.5308(3) 0.39246(13) 0.0421(10) Uani 1 1 d . J .
O114 O 0.37056(8) 0.4884(3) 0.45014(13) 0.0479(11) Uani 1 1 d . J .
C115 C 0.34633(14) 0.4058(4) 0.4092(2) 0.0510(16) Uani 1 1 d . J .
F116 F 0.36579(10) 0.3765(3) 0.39506(19) 0.0791(17) Uani 1 1 d . . .
F117 F 0.33983(9) 0.3648(2) 0.43515(15) 0.0615(12) Uani 1 1 d . . .
F118 F 0.32959(10) 0.4049(3) 0.38519(14) 0.0664(13) Uani 1 1 d . . .
O119 O 0.25571(7) 0.6030(3) 0.63142(13) 0.0434(10) Uani 1 1 d . J .
S120 S 0.23514(3) 0.59016(10) 0.60828(5) 0.0464(4) Uani 1 1 d . . .
O121 O 0.24166(9) 0.5653(3) 0.57439(15) 0.0567(13) Uani 1 1 d . J .
O122 O 0.21717(9) 0.6440(4) 0.60950(17) 0.0656(17) Uani 1 1 d . J .
C123 C 0.22101(15) 0.5142(6) 0.6289(3) 0.065(2) Uani 1 1 d . J .
F124 F 0.21471(9) 0.5276(3) 0.66149(14) 0.0713(15) Uani 1 1 d . . .
F125 F 0.20128(11) 0.4955(4) 0.61182(18) 0.096(2) Uani 1 1 d . . .
F126 F 0.23570(11) 0.4586(3) 0.62951(19) 0.0803(17) Uani 1 1 d . . .
O127 O 0.40966(7) 0.5132(2) 0.63133(10) 0.0326(8) Uani 1 1 d . . .
S128 S 0.40434(2) 0.52645(9) 0.66747(3) 0.0337(3) Uani 1 1 d . J .
O129 O 0.37949(8) 0.5365(3) 0.67457(12) 0.0459(11) Uani 1 1 d . . .
O130 O 0.41744(8) 0.4813(3) 0.69048(12) 0.0457(11) Uani 1 1 d . . .
C131 C 0.41756(13) 0.6126(4) 0.67383(19) 0.0475(15) Uani 1 1 d . . .
F132 F 0.44090(7) 0.6128(2) 0.66558(13) 0.0532(10) Uani 1 1 d . J .
F133 F 0.40691(10) 0.6614(3) 0.65532(17) 0.0737(16) Uani 1 1 d . J .
F134 F 0.41609(11) 0.6303(4) 0.70716(15) 0.0835(19) Uani 1 1 d . J .
O135 O 0.42109(7) 0.4710(3) 0.52453(12) 0.0409(9) Uani 1 1 d DU . .
N150 N 0.1658(2) 0.4222(8) 0.5499(4) 0.129(4) Uani 1 1 d DU A 2
C151 C 0.1868(2) 0.4138(8) 0.5448(4) 0.109(5) Uani 1 1 d DU A 2
C152 C 0.21386(18) 0.4098(7) 0.5425(3) 0.083(3) Uani 1 1 d DU A 2
H15D H 0.2207 0.4556 0.5463 0.125 Uiso 1 1 d R A 2
H15E H 0.2179 0.3937 0.5198 0.125 Uiso 1 1 d R A 2
H15F H 0.2200 0.3772 0.5593 0.125 Uiso 1 1 d R A 2
N165 N 0.3410(2) 0.7644(9) 0.5440(4) 0.111(6) Uani 0.80 1 d PDU B 6
C166 C 0.3364(3) 0.8262(8) 0.5437(3) 0.105(6) Uani 0.80 1 d PDU B 6
C167 C 0.3276(3) 0.9019(7) 0.5439(4) 0.089(4) Uani 0.80 1 d PDU B 6
H16A H 0.3122 0.9022 0.5329 0.134 Uiso 0.80 1 d PR B 6
H16B H 0.3385 0.9315 0.5313 0.134 Uiso 0.80 1 d PR B 6
H16C H 0.3260 0.9194 0.5671 0.134 Uiso 0.80 1 d PR B 6
N153 N 0.2897(2) 0.2040(14) 0.6136(4) 0.149(9) Uani 0.79 1 d PDU C 7
C154 C 0.30955(17) 0.1943(9) 0.6228(3) 0.075(4) Uani 0.79 1 d PDU C 7
C155 C 0.3344(2) 0.1744(8) 0.6330(4) 0.080(4) Uani 0.79 1 d PDU C 7
H15A H 0.3340 0.1522 0.6553 0.119 Uiso 0.79 1 d PR C 7
H15B H 0.3445 0.2155 0.6340 0.119 Uiso 0.79 1 d PR C 7
H15C H 0.3407 0.1419 0.6163 0.119 Uiso 0.79 1 d PR C 7
N156 N 0.3146(2) 0.2099(8) 0.4806(4) 0.060(4) Uani 0.47 1 d PDU D 8
C157 C 0.3159(3) 0.1767(9) 0.4552(4) 0.057(4) Uani 0.47 1 d PDU D 8
C158 C 0.3153(4) 0.1207(14) 0.4269(6) 0.093(7) Uani 0.47 1 d PDU D 8
H15G H 0.3005 0.1302 0.4154 0.139 Uiso 0.47 1 d PR D 8
H15H H 0.3159 0.0719 0.4336 0.139 Uiso 0.47 1 d PR D 8
H15I H 0.3284 0.1309 0.4117 0.139 Uiso 0.47 1 d PR D 8
C162 C 0.3904(4) 0.7811(11) 0.7232(6) 0.069(6) Uani 0.41 1 d PDU E 10
H16D H 0.4032 0.7627 0.7095 0.103 Uiso 0.41 1 d PR E 10
H16E H 0.3951 0.7821 0.7470 0.103 Uiso 0.41 1 d PR E 10
H16F H 0.3866 0.8282 0.7158 0.103 Uiso 0.41 1 d PR E 10
N310 N 0.3546(3) 0.6896(11) 0.7148(5) 0.066(5) Uani 0.41 1 d PDU E 10
C311 C 0.3698(3) 0.7309(10) 0.7202(5) 0.079(7) Uani 0.41 1 d PDU E 10
C202 C 0.3995(5) 0.137(2) 0.4974(11) 0.087(9) Uani 0.30 1 d PDU F 5
H20A H 0.3904 0.0973 0.4895 0.131 Uiso 0.30 1 d PR F 5
H20B H 0.4098 0.1538 0.4791 0.131 Uiso 0.30 1 d PR F 5
H20C H 0.3888 0.1746 0.5042 0.131 Uiso 0.30 1 d PR F 5
C201 C 0.4259(6) 0.146(3) 0.5084(11) 0.107(11) Uani 0.30 1 d PDU F 5
N200 N 0.4438(4) 0.1408(13) 0.5258(6) 0.063(6) Uani 0.30 1 d PDU F 5
C305 C 0.3983(4) 0.2932(9) 0.4566(5) 0.053(5) Uani 0.38 1 d PDU G 4
H30A H 0.4098 0.3177 0.4427 0.080 Uiso 0.38 1 d PR G 4
H30B H 0.4063 0.2707 0.4756 0.080 Uiso 0.38 1 d PR G 4
H30C H 0.3867 0.3262 0.4653 0.080 Uiso 0.38 1 d PR G 4
C306 C 0.3847(3) 0.2391(9) 0.4354(6) 0.055(5) Uani 0.38 1 d PDU G 4
N307 N 0.3748(6) 0.2026(13) 0.4150(9) 0.129(14) Uani 0.38 1 d PDU G 4
S136 S 0.43714(3) 0.42895(9) 0.50466(5) 0.0315(4) Uani 0.798(5) 1 d PDU H 40
O138 O 0.43678(11) 0.3560(3) 0.51494(15) 0.0409(12) Uani 0.798(5) 1 d PDU H 40
C140 C 0.46594(14) 0.4613(4) 0.5191(2) 0.0416(15) Uani 0.798(5) 1 d PDU H 40
F142 F 0.46936(10) 0.4491(4) 0.55295(15) 0.0593(15) Uani 0.798(5) 1 d PDU H 40
F143 F 0.46792(10) 0.5319(3) 0.51439(14) 0.0445(12) Uani 0.798(5) 1 d PDU H 40
F147 F 0.48381(10) 0.4318(3) 0.50229(19) 0.0644(16) Uani 0.798(5) 1 d PDU H 40
O149 O 0.43746(13) 0.4434(4) 0.46829(16) 0.0435(14) Uani 0.798(5) 1 d PDU H 40
S8 S 0.44838(13) 0.4481(4) 0.5185(2) 0.0390(18) Uani 0.202(5) 1 d PDU H 41
C22 C 0.4453(4) 0.3949(12) 0.4803(5) 0.049(4) Uani 0.202(5) 1 d PDU H 41
F28 F 0.4675(4) 0.3869(16) 0.4650(8) 0.082(7) Uani 0.202(5) 1 d PDU H 41
O1 O 0.4597(4) 0.5113(13) 0.5055(8) 0.050(5) Uani 0.202(5) 1 d PDU H 41
F39 F 0.4302(5) 0.4262(15) 0.4576(6) 0.060(5) Uani 0.202(5) 1 d PDU H 41
F9 F 0.4394(5) 0.3261(12) 0.4840(7) 0.070(5) Uani 0.202(5) 1 d PDU H 41
O12 O 0.4618(5) 0.4042(14) 0.5411(7) 0.055(5) Uani 0.202(5) 1 d PDU H 41
C1 C 0.2455(3) 0.2121(4) 0.6686(4) 0.118(6) Uani 1 1 d DU . 11
H1A H 0.2432 0.1968 0.6916 0.178 Uiso 0.50 1 d PR . 11
H1B H 0.2576 0.1825 0.6581 0.178 Uiso 0.50 1 d PR . 11
H1C H 0.2314 0.2086 0.6559 0.178 Uiso 0.50 1 d PR . 11
N6 N 0.2371(4) 0.1561(9) 0.6589(6) 0.105(7) Uani 0.50 1 d PDU I 11
O999 O 0.31575(8) 0.6143(2) 0.70285(10) 0.0662(11) Uani 0.80 1 d PGU J 50
S991 S 0.32081(5) 0.66159(12) 0.73234(6) 0.0665(7) Uani 0.80 1 d PGU J 50
O997 O 0.32084(8) 0.7360(2) 0.72392(12) 0.0662(11) Uani 0.80 1 d PGU J 50
O996 O 0.33969(7) 0.6378(2) 0.75475(10) 0.0662(11) Uani 0.80 1 d PGU J 50
C998 C 0.29360(6) 0.6491(2) 0.75865(10) 0.0865(19) Uani 0.80 1 d PGU J 50
F995 F 0.29416(10) 0.6896(3) 0.78739(13) 0.0931(13) Uani 0.80 1 d PGU J 50
F997 F 0.29101(9) 0.5819(3) 0.76876(15) 0.0931(13) Uani 0.80 1 d PGU J 50
F996 F 0.27379(9) 0.6669(3) 0.74037(14) 0.0931(13) Uani 0.80 1 d PGU J 50
S201 S 0.3005(2) 0.6286(7) 0.7261(3) 0.0844(17) Uani 0.20 1 d PGU J 51
O200 O 0.2924(4) 0.6919(9) 0.7182(5) 0.090(2) Uani 0.20 1 d PGDU J 51
O202 O 0.3227(3) 0.6183(11) 0.7186(5) 0.090(2) Uani 0.20 1 d PGU J 51
O203 O 0.2861(4) 0.5779(10) 0.7190(5) 0.090(2) Uani 0.20 1 d PGU J 51
C204 C 0.3000(3) 0.6316(7) 0.7684(3) 0.085(2) Uani 0.20 1 d PGU J 51
F205 F 0.3073(4) 0.5775(10) 0.7809(5) 0.076(2) Uani 0.20 1 d PGU J 51
F207 F 0.2802(3) 0.6409(12) 0.7792(5) 0.076(2) Uani 0.20 1 d PGU J 51
F206 F 0.3123(4) 0.6795(10) 0.7789(5) 0.076(2) Uani 0.20 1 d PGU J 51

loop_
_atom_site_aniso_label
_atom_site_aniso_U_11
_atom_site_aniso_U_22
_atom_site_aniso_U_33
_atom_site_aniso_U_23
_atom_site_aniso_U_13
_atom_site_aniso_U_12
Eu1 0.01537(9) 0.02979(10) 0.02741(10) 0.00259(8) -0.00118(8) -0.00080(8)
C14C 0.019(2) 0.037(3) 0.029(2) 0.007(2) -0.0023(17) 0.0000(18)
O15C 0.0221(16) 0.0343(18) 0.0306(18) 0.0041(15) 0.0000(13) 0.0012(13)
N13C 0.023(2) 0.033(2) 0.031(2) 0.0050(17) -0.0028(16) 0.0012(16)
Eu2 0.01945(11) 0.03764(13) 0.03338(12) 0.00766(10) 0.00288(9) 0.00165(9)
O4C 0.030(2) 0.048(2) 0.040(2) 0.0118(18) 0.0108(17) 0.0044(17)
C3C 0.029(3) 0.043(3) 0.045(3) 0.012(3) 0.007(2) -0.002(2)
O2C 0.043(2) 0.050(2) 0.051(3) 0.018(2) 0.021(2) 0.0070(19)
C1C 0.049(4) 0.062(4) 0.058(4) 0.009(4) 0.028(3) 0.001(3)
C5C 0.026(3) 0.040(3) 0.046(3) 0.009(2) 0.006(2) -0.003(2)
N10C 0.0207(19) 0.036(2) 0.040(2) 0.0117(19) 0.0052(18) 0.0015(17)
C9C 0.024(2) 0.031(2) 0.043(3) 0.006(2) 0.000(2) -0.0006(19)
C11C 0.019(2) 0.035(2) 0.031(2) 0.003(2) -0.0034(18) -0.0029(18)
O12C 0.0202(16) 0.0309(17) 0.038(2) 0.0060(15) 0.0030(14) -0.0008(13)
C8C 0.025(3) 0.034(3) 0.063(4) 0.011(3) 0.008(2) 0.003(2)
C7C 0.044(3) 0.030(3) 0.052(4) 0.013(3) 0.011(3) 0.006(2)
C6C 0.029(3) 0.043(3) 0.053(4) 0.018(3) 0.004(2) -0.007(2)
O23C 0.028(2) 0.052(3) 0.047(2) -0.010(2) 0.0041(18) 0.0044(17)
C22C 0.029(3) 0.052(3) 0.041(3) -0.012(3) -0.005(2) 0.007(2)
O24C 0.033(2) 0.078(4) 0.075(4) -0.043(3) 0.005(2) -0.002(2)
C25C 0.034(3) 0.090(6) 0.077(6) -0.043(5) -0.003(3) 0.019(4)
C20C 0.027(3) 0.040(3) 0.040(3) -0.010(2) -0.002(2) -0.003(2)
N21C 0.0224(19) 0.037(2) 0.033(2) -0.0047(18) -0.0044(16) 0.0002(16)
C16C 0.023(2) 0.035(3) 0.036(3) 0.002(2) -0.006(2) -0.002(2)
C17C 0.028(3) 0.033(3) 0.049(3) 0.000(2) 0.004(2) 0.000(2)
C18C 0.036(3) 0.033(3) 0.085(5) -0.013(3) 0.005(3) -0.005(2)
C19C 0.031(3) 0.036(3) 0.077(5) -0.019(3) -0.006(3) 0.000(2)
O12B 0.0318(19) 0.0363(19) 0.0284(18) 0.0077(15) -0.0043(15) -0.0059(15)
C11B 0.019(2) 0.033(2) 0.029(2) 0.0016(19) -0.0031(17) -0.0053(17)
N13B 0.0163(18) 0.0267(19) 0.048(3) 0.0074(19) -0.0025(17) -0.0034(15)
Eu3 0.01792(10) 0.02600(10) 0.03455(12) 0.00090(9) -0.00602(9) -0.00386(8)
O23B 0.0268(19) 0.039(2) 0.054(3) -0.0099(19) -0.0053(18) -0.0048(16)
C22B 0.022(2) 0.030(3) 0.078(5) -0.011(3) -0.012(3) -0.005(2)
O24B 0.044(3) 0.041(3) 0.092(4) -0.016(3) -0.011(3) -0.010(2)
C25B 0.061(5) 0.061(5) 0.095(7) -0.047(5) -0.010(5) -0.014(4)
C20B 0.029(3) 0.028(3) 0.075(5) 0.006(3) -0.007(3) -0.010(2)
N21B 0.0188(19) 0.032(2) 0.053(3) 0.008(2) -0.0054(18) -0.0038(16)
C16B 0.023(2) 0.034(3) 0.054(3) 0.011(3) -0.005(2) -0.0064(19)
C14B 0.019(2) 0.033(2) 0.051(4) 0.011(2) -0.005(2) -0.0035(18)
O15B 0.0224(18) 0.038(2) 0.048(2) 0.0140(18) 0.0038(16) -0.0034(14)
C17B 0.047(4) 0.036(3) 0.081(5) 0.020(3) -0.010(4) -0.013(3)
C18B 0.058(5) 0.036(3) 0.095(7) 0.019(4) -0.006(4) -0.019(3)
C19B 0.047(4) 0.030(3) 0.083(6) 0.007(3) -0.008(4) -0.012(3)
O68 0.0227(17) 0.0352(18) 0.044(2) 0.0024(16) -0.0071(15) -0.0065(14)
S69 0.0204(6) 0.0380(6) 0.0444(7) 0.0006(6) -0.0051(5) -0.0056(5)
O70 0.0244(18) 0.049(2) 0.046(2) 0.0021(19) -0.0012(16) -0.0025(16)
O71 0.032(2) 0.042(2) 0.063(3) 0.004(2) -0.006(2) -0.0069(18)
C72 0.033(3) 0.046(3) 0.042(3) -0.004(3) -0.001(2) 0.002(2)
F73 0.043(2) 0.067(3) 0.051(2) -0.007(2) 0.0022(18) 0.0089(19)
F74 0.045(2) 0.062(3) 0.054(2) -0.006(2) -0.0244(19) -0.0094(18)
F75 0.0328(18) 0.050(2) 0.048(2) 0.0089(17) -0.0092(15) -0.0038(15)
O4B 0.0255(17) 0.0365(19) 0.0321(19) -0.0011(15) -0.0054(14) 0.0001(14)
C3B 0.018(2) 0.032(2) 0.037(3) 0.004(2) -0.0011(18) -0.0006(17)
O2B 0.0297(18) 0.0381(19) 0.0275(18) 0.0092(15) -0.0021(14) -0.0004(15)
C1B 0.035(3) 0.054(4) 0.030(3) 0.006(2) -0.004(2) 0.003(2)
C5B 0.0175(19) 0.031(2) 0.034(3) 0.0073(19) -0.0008(17) -0.0035(16)
N10B 0.0188(18) 0.0282(19) 0.033(2) 0.0008(17) -0.0037(15) -0.0031(14)
C9B 0.021(2) 0.030(2) 0.029(2) 0.0056(19) -0.0014(17) -0.0045(17)
C8B 0.033(3) 0.033(3) 0.031(3) 0.002(2) 0.001(2) 0.001(2)
C7B 0.033(3) 0.029(2) 0.042(3) 0.002(2) 0.004(2) 0.001(2)
C6B 0.028(2) 0.030(2) 0.042(3) 0.007(2) 0.002(2) -0.0005(18)
O12A 0.0200(16) 0.0296(17) 0.038(2) 0.0040(15) -0.0094(14) -0.0039(13)
C11A 0.021(2) 0.033(2) 0.028(2) 0.0043(19) 0.0006(17) -0.0045(18)
N13A 0.023(2) 0.028(2) 0.040(2) 0.0038(18) -0.0004(18) -0.0035(16)
C14A 0.019(2) 0.029(2) 0.034(2) 0.0042(19) -0.0009(18) -0.0038(17)
O15A 0.0214(17) 0.0314(18) 0.042(2) 0.0030(16) -0.0078(15) -0.0063(13)
C16A 0.023(2) 0.027(2) 0.043(3) 0.000(2) -0.001(2) -0.0013(18)
N21A 0.0191(19) 0.030(2) 0.035(2) 0.0032(17) 0.0005(16) -0.0001(15)
C20A 0.027(2) 0.029(2) 0.036(3) 0.007(2) -0.006(2) 0.0001(18)
C19A 0.037(3) 0.030(3) 0.067(4) 0.008(3) -0.012(3) -0.001(2)
C18A 0.045(4) 0.032(3) 0.082(5) 0.004(3) -0.020(4) -0.008(3)
C17A 0.032(3) 0.031(3) 0.062(4) 0.004(3) -0.011(3) -0.003(2)
C22A 0.029(3) 0.030(2) 0.036(3) 0.006(2) 0.001(2) 0.0053(19)
O23A 0.0274(19) 0.040(2) 0.0342(19) -0.0020(16) -0.0085(15) 0.0041(15)
O24A 0.0274(19) 0.0343(19) 0.040(2) 0.0026(16) -0.0065(15) 0.0078(15)
C25A 0.032(3) 0.040(3) 0.051(4) -0.003(3) -0.013(2) 0.010(2)
C9A 0.025(2) 0.032(2) 0.029(2) 0.0030(19) -0.0021(18) -0.0053(18)
N10A 0.0190(18) 0.034(2) 0.0244(19) -0.0008(16) -0.0006(14) -0.0048(15)
C5A 0.024(2) 0.046(3) 0.031(2) 0.003(2) -0.0041(19) -0.013(2)
C3A 0.023(2) 0.050(3) 0.029(2) 0.005(2) -0.0029(19) -0.009(2)
O4A 0.0216(16) 0.042(2) 0.0322(18) 0.0031(16) -0.0010(14) -0.0030(14)
O2A 0.029(2) 0.066(3) 0.038(2) 0.014(2) -0.0121(17) -0.023(2)
C1A 0.029(3) 0.111(7) 0.050(4) 0.022(4) -0.020(3) -0.030(4)
C6A 0.032(3) 0.042(3) 0.043(3) 0.013(2) -0.014(2) -0.017(2)
C7A 0.032(3) 0.041(3) 0.061(4) 0.022(3) -0.015(3) -0.019(2)
C8A 0.028(3) 0.037(3) 0.044(3) 0.013(2) -0.009(2) -0.014(2)
O111 0.0234(18) 0.038(2) 0.043(2) 0.0004(17) -0.0033(15) 0.0005(15)
S112 0.0256(6) 0.0409(7) 0.0406(7) 0.0003(6) -0.0005(5) -0.0010(5)
O113 0.032(2) 0.051(2) 0.044(2) -0.003(2) 0.0027(18) -0.0080(18)
O114 0.028(2) 0.068(3) 0.048(3) 0.012(2) -0.0035(18) -0.003(2)
C115 0.043(4) 0.045(3) 0.064(4) -0.001(3) 0.014(3) 0.000(3)
F116 0.070(3) 0.054(3) 0.113(5) -0.023(3) 0.038(3) 0.009(2)
F117 0.060(3) 0.044(2) 0.081(3) 0.014(2) 0.011(2) 0.0025(19)
F118 0.077(3) 0.052(3) 0.070(3) -0.015(2) -0.006(3) -0.019(2)
O119 0.0220(18) 0.055(3) 0.053(3) 0.012(2) -0.0021(17) 0.0003(17)
S120 0.0192(6) 0.0662(10) 0.0539(9) 0.0239(8) -0.0003(6) -0.0031(6)
O121 0.034(2) 0.082(4) 0.055(3) 0.016(3) -0.007(2) -0.006(2)
O122 0.030(2) 0.095(4) 0.072(4) 0.041(3) 0.009(2) 0.017(3)
C123 0.038(4) 0.086(6) 0.070(5) 0.022(5) -0.004(4) -0.023(4)
F124 0.050(3) 0.101(4) 0.062(3) 0.032(3) 0.006(2) -0.021(3)
F125 0.055(3) 0.142(6) 0.091(4) 0.032(4) -0.019(3) -0.056(4)
F126 0.074(4) 0.056(3) 0.111(5) 0.021(3) 0.001(3) -0.012(3)
O127 0.0205(16) 0.048(2) 0.0295(18) -0.0017(16) -0.0013(14) 0.0015(15)
S128 0.0192(5) 0.0551(8) 0.0268(6) 0.0036(5) -0.0005(4) 0.0052(5)
O129 0.0218(19) 0.083(3) 0.033(2) 0.002(2) 0.0012(15) 0.010(2)
O130 0.0247(19) 0.080(3) 0.033(2) 0.015(2) 0.0010(16) 0.006(2)
C131 0.038(3) 0.058(4) 0.047(4) -0.011(3) -0.009(3) 0.007(3)
F132 0.0313(19) 0.061(2) 0.067(3) -0.002(2) -0.0047(18) -0.0043(17)
F133 0.060(3) 0.052(2) 0.109(5) -0.006(3) -0.036(3) 0.014(2)
F134 0.065(3) 0.121(5) 0.064(3) -0.049(3) -0.017(3) 0.017(3)
O135 0.0255(19) 0.055(2) 0.042(2) -0.0072(19) 0.0032(16) -0.0050(17)
N150 0.103(7) 0.131(8) 0.151(8) -0.001(7) -0.033(7) -0.012(6)
C151 0.117(11) 0.098(9) 0.111(10) 0.013(8) -0.018(9) -0.041(8)
C152 0.077(7) 0.089(7) 0.084(7) 0.009(6) 0.000(5) -0.028(6)
N165 0.060(7) 0.188(17) 0.084(9) -0.034(10) -0.018(6) 0.036(9)
C166 0.078(10) 0.19(2) 0.044(6) -0.016(9) -0.014(6) 0.020(11)
C167 0.084(10) 0.110(11) 0.072(8) -0.016(8) 0.007(7) -0.031(9)
N153 0.077(9) 0.30(3) 0.067(8) 0.077(12) 0.015(7) 0.047(13)
C154 0.053(6) 0.122(11) 0.052(6) 0.010(6) 0.007(5) -0.002(7)
C155 0.073(8) 0.089(9) 0.077(8) -0.023(7) -0.013(6) 0.011(7)
N156 0.037(6) 0.063(8) 0.082(10) -0.003(8) -0.015(7) -0.012(5)
C157 0.041(7) 0.074(10) 0.055(9) 0.020(8) 0.000(7) 0.002(7)
C158 0.048(10) 0.134(17) 0.097(15) -0.041(14) 0.001(10) -0.028(11)
C162 0.095(16) 0.057(11) 0.054(11) -0.016(9) -0.017(10) 0.015(10)
N310 0.037(8) 0.092(13) 0.069(11) -0.021(10) -0.013(7) -0.004(8)
C311 0.106(16) 0.099(15) 0.033(8) 0.010(9) -0.005(9) 0.069(13)
C202 0.098(13) 0.067(11) 0.096(13) 0.003(9) 0.003(9) 0.007(9)
C201 0.110(12) 0.105(12) 0.107(12) -0.002(5) 0.001(5) 0.002(5)
N200 0.052(12) 0.066(12) 0.069(14) -0.041(11) 0.028(10) -0.011(10)
C305 0.076(14) 0.046(9) 0.039(9) 0.007(7) -0.014(9) -0.017(9)
C306 0.050(10) 0.044(9) 0.070(12) -0.026(9) -0.020(9) 0.023(8)
N307 0.16(3) 0.087(16) 0.14(2) -0.065(17) -0.06(2) 0.088(19)
S136 0.0263(8) 0.0377(8) 0.0306(8) 0.0021(7) 0.0026(7) 0.0052(6)
O138 0.044(3) 0.035(2) 0.044(3) -0.001(2) 0.006(2) 0.008(2)
C140 0.035(3) 0.043(3) 0.046(4) 0.009(3) 0.002(3) 0.006(3)
F142 0.042(3) 0.079(4) 0.056(3) 0.018(3) -0.021(2) -0.001(3)
F143 0.036(3) 0.049(3) 0.048(3) 0.005(2) 0.000(2) -0.003(2)
F147 0.031(3) 0.070(4) 0.092(4) -0.003(3) 0.017(3) 0.014(2)
O149 0.046(3) 0.059(4) 0.026(3) -0.003(3) -0.006(2) 0.014(3)
S8 0.027(3) 0.052(3) 0.038(3) 0.004(3) 0.006(3) 0.012(3)
C22 0.048(7) 0.058(7) 0.043(7) -0.002(7) 0.006(6) 0.013(6)
F28 0.072(13) 0.091(14) 0.082(14) -0.013(12) 0.032(12) 0.033(12)
O1 0.040(9) 0.058(10) 0.051(9) 0.023(9) -0.007(8) 0.002(8)
F39 0.070(12) 0.077(11) 0.034(10) -0.009(9) -0.005(9) 0.033(10)
F9 0.068(11) 0.074(10) 0.066(10) 0.008(10) 0.011(10) 0.006(9)
O12 0.053(7) 0.057(7) 0.055(7) 0.015(7) -0.003(7) 0.008(7)
C1 0.145(14) 0.085(8) 0.125(12) 0.020(8) 0.069(11) -0.008(8)
N6 0.085(14) 0.14(2) 0.090(14) 0.019(14) 0.011(11) -0.033(13)
O999 0.077(3) 0.066(2) 0.055(2) 0.0029(19) -0.008(2) 0.006(2)
S991 0.0796(17) 0.0622(14) 0.0579(14) -0.0016(12) -0.0072(13) 0.0149(12)
O997 0.077(3) 0.066(2) 0.055(2) 0.0029(19) -0.008(2) 0.006(2)
O996 0.077(3) 0.066(2) 0.055(2) 0.0029(19) -0.008(2) 0.006(2)
C998 0.082(3) 0.085(3) 0.093(4) 0.001(3) -0.015(3) 0.025(3)
F995 0.083(3) 0.094(3) 0.102(3) 0.003(2) -0.006(2) 0.026(2)
F997 0.083(3) 0.094(3) 0.102(3) 0.003(2) -0.006(2) 0.026(2)
F996 0.083(3) 0.094(3) 0.102(3) 0.003(2) -0.006(2) 0.026(2)
S201 0.084(3) 0.081(3) 0.088(3) 0.004(3) -0.010(3) 0.018(3)
O200 0.091(4) 0.085(4) 0.095(4) -0.001(4) -0.004(4) 0.018(4)
O202 0.091(4) 0.085(4) 0.095(4) -0.001(4) -0.004(4) 0.018(4)
O203 0.091(4) 0.085(4) 0.095(4) -0.001(4) -0.004(4) 0.018(4)
C204 0.081(4) 0.084(4) 0.090(4) 0.003(4) -0.011(4) 0.021(4)
F205 0.070(3) 0.079(3) 0.080(3) 0.005(3) -0.009(3) 0.021(3)
F207 0.070(3) 0.079(3) 0.080(3) 0.005(3) -0.009(3) 0.021(3)
F206 0.070(3) 0.079(3) 0.080(3) 0.005(3) -0.009(3) 0.021(3)

loop_
_atom_type_symbol
_atom_type_description
_atom_type_scat_dispersion_real
_atom_type_scat_dispersion_imag
_atom_type_scat_source
C C 0.0033 0.0016 'International Tables Vol C Tables 4.2.6.8 and 6.1.1.4'
H H 0.0000 0.0000 'International Tables Vol C Tables 4.2.6.8 and 6.1.1.4'
Eu Eu -0.1578 3.6682 'International Tables Vol C Tables 4.2.6.8 and 6.1.1.4'
F F 0.0171 0.0103 'International Tables Vol C Tables 4.2.6.8 and 6.1.1.4'
N N 0.0061 0.0033 'International Tables Vol C Tables 4.2.6.8 and 6.1.1.4'
O O 0.0106 0.0060 'International Tables Vol C Tables 4.2.6.8 and 6.1.1.4'
S S 0.1246 0.1234 'International Tables Vol C Tables 4.2.6.8 and 6.1.1.4'

loop_
_geom_angle_atom_site_label_1
_geom_angle_atom_site_label_2
_geom_angle_atom_site_label_3
_geom_angle
_geom_angle_site_symmetry_3
O127 Eu1 O12C 76.00(13) .
O127 Eu1 O15C 75.39(13) .
O12C Eu1 O15C 67.61(13) .
O127 Eu1 O135 124.79(14) .
O12C Eu1 O135 144.07(14) .
O15C Eu1 O135 140.73(15) .
O127 Eu1 O23A 70.94(14) .
O12C Eu1 O23A 89.74(13) .
O15C Eu1 O23A 143.13(13) .
O135 Eu1 O23A 73.56(15) .
O127 Eu1 O4A 69.90(14) .
O12C Eu1 O4A 142.33(14) .
O15C Eu1 O4A 88.34(13) .
O135 Eu1 O4A 71.84(14) .
O23A Eu1 O4A 93.82(13) .
O127 Eu1 N13A 149.33(15) .
O12C Eu1 N13A 78.69(14) .
O15C Eu1 N13A 79.15(14) .
O135 Eu1 N13A 85.86(16) .
O23A Eu1 N13A 126.17(14) .
O4A Eu1 N13A 126.41(14) .
O127 Eu1 N10A 119.94(14) .
O12C Eu1 N10A 125.22(13) .
O15C Eu1 N10A 67.57(13) .
O135 Eu1 N10A 73.23(15) .
O23A Eu1 N10A 144.37(14) .
O4A Eu1 N10A 63.66(13) .
N13A Eu1 N10A 63.39(14) .
O127 Eu1 N21A 121.19(15) .
O12C Eu1 N21A 68.93(14) .
O15C Eu1 N21A 126.69(13) .
O135 Eu1 N21A 75.15(15) .
O23A Eu1 N21A 63.47(14) .
O4A Eu1 N21A 144.21(14) .
N13A Eu1 N21A 63.31(15) .
N10A Eu1 N21A 118.80(14) .
O15C C14C N13C 128.4(5) .
O15C C14C C16C 117.6(5) .
N13C C14C C16C 113.9(5) .
C14C O15C Eu1 138.0(4) .
C11C N13C C14C 117.6(5) .
C11C N13C Eu2 120.5(3) .
C14C N13C Eu2 121.8(3) .
O12B Eu2 O15B 68.00(14) .
O12B Eu2 O119 74.45(15) .
O15B Eu2 O119 75.13(16) .
O12B Eu2 O23C 84.99(16) .
O15B Eu2 O23C 142.82(15) .
O119 Eu2 O23C 73.23(17) .
O12B Eu2 O999 140.66(14) .
O15B Eu2 O999 144.28(14) .
O119 Eu2 O999 125.33(16) .
O23C Eu2 O999 72.02(15) .
O12B Eu2 O4C 142.82(14) .
O15B Eu2 O4C 93.19(15) .
O119 Eu2 O4C 69.68(15) .
O23C Eu2 O4C 93.74(16) .
O999 Eu2 O4C 71.93(15) .
O12B Eu2 N13C 81.68(14) .
O15B Eu2 N13C 75.69(14) .
O119 Eu2 N13C 147.54(17) .
O23C Eu2 N13C 126.69(15) .
O999 Eu2 N13C 86.99(14) .
O4C Eu2 N13C 125.99(14) .
O12B Eu2 N21C 68.70(14) .
O15B Eu2 N21C 123.11(14) .
O119 Eu2 N21C 124.66(16) .
O23C Eu2 N21C 63.93(15) .
O999 Eu2 N21C 72.55(15) .
O4C Eu2 N21C 142.50(16) .
N13C Eu2 N21C 63.11(15) .
O12B Eu2 N10C 129.92(16) .
O15B Eu2 N10C 69.44(16) .
O119 Eu2 N10C 117.91(16) .
O23C Eu2 N10C 144.42(17) .
O999 Eu2 N10C 74.88(16) .
O4C Eu2 N10C 63.47(14) .
N13C Eu2 N10C 63.16(15) .
N21C Eu2 N10C 117.36(15) .
O12B Eu2 O203 156.6(4) .
O15B Eu2 O203 126.0(4) .
O119 Eu2 O203 90.4(4) .
O23C Eu2 O203 73.4(4) .
O999 Eu2 O203 39.6(4) .
O4C Eu2 O203 34.5(4) .
N13C Eu2 O203 118.4(4) .
N21C Eu2 O203 108.1(4) .
N10C Eu2 O203 72.9(4) .
O12B Eu2 S201 144.0(2) .
O15B Eu2 S201 147.5(3) .
O119 Eu2 S201 104.2(3) .
O23C Eu2 S201 61.1(2) .
O999 Eu2 S201 21.1(3) .
O4C Eu2 S201 57.9(3) .
N13C Eu2 S201 108.0(3) .
N21C Eu2 S201 84.7(3) .
N10C Eu2 S201 83.3(2) .
O203 Eu2 S201 23.4(3) .
C3C O4C O203 95.5(8) .
C3C O4C Eu2 121.7(4) .
O203 O4C Eu2 87.8(7) .
O4C C3C O2C 124.3(6) .
O4C C3C C5C 121.9(5) .
O2C C3C C5C 113.7(5) .
C3C O2C C1C 116.1(5) .
N10C C5C C6C 122.4(5) .
N10C C5C C3C 112.4(5) .
C6C C5C C3C 125.2(5) .
C9C N10C C5C 118.3(5) .
C9C N10C Eu2 121.4(4) .
C5C N10C Eu2 120.3(4) .
N10C C9C C8C 122.8(5) .
N10C C9C C11C 115.9(5) .
C8C C9C C11C 121.1(5) .
O12C C11C N13C 128.4(5) .
O12C C11C C9C 117.1(5) .
N13C C11C C9C 114.4(5) .
C11C O12C Eu1 137.2(3) .
C9C C8C C7C 119.0(6) .
C6C C7C C8C 118.7(5) .
C5C C6C C7C 118.7(5) .
C22C O23C Eu2 122.3(4) .
O23C C22C O24C 126.8(6) .
O23C C22C C20C 119.7(5) .
O24C C22C C20C 113.5(6) .
C22C O24C C25C 114.9(6) .
N21C C20C C19C 124.0(6) .
N21C C20C C22C 112.8(5) .
C19C C20C C22C 123.2(6) .
C20C N21C C16C 118.2(5) .
C20C N21C Eu2 119.9(4) .
C16C N21C Eu2 121.7(4) .
N21C C16C C17C 122.6(5) .
N21C C16C C14C 116.5(5) .
C17C C16C C14C 120.8(5) .
C16C C17C C18C 118.0(6) .
C19C C18C C17C 120.2(6) .
C18C C19C C20C 117.0(6) .
C11B O12B Eu2 138.4(4) .
O12B C11B N13B 128.2(5) .
O12B C11B C9B 116.9(5) .
N13B C11B C9B 114.9(5) .
C11B N13B C14B 117.9(5) .
C11B N13B Eu3 120.3(3) .
C14B N13B Eu3 121.8(4) .
O12A Eu3 O15A 67.71(12) .
O12A Eu3 O68 147.47(14) .
O15A Eu3 O68 136.95(13) .
O12A Eu3 O111 75.41(14) .
O15A Eu3 O111 76.40(14) .
O68 Eu3 O111 124.69(14) .
O12A Eu3 O23B 137.72(14) .
O15A Eu3 O23B 79.41(14) .
O68 Eu3 O23B 74.63(14) .
O111 Eu3 O23B 71.47(15) .
O12A Eu3 O4B 97.35(13) .
O15A Eu3 O4B 145.22(14) .
O68 Eu3 O4B 71.53(13) .
O111 Eu3 O4B 69.33(14) .
O23B Eu3 O4B 94.86(15) .
O12A Eu3 N13B 76.56(14) .
O15A Eu3 N13B 82.95(14) .
O68 Eu3 N13B 85.29(14) .
O111 Eu3 N13B 149.87(14) .
O23B Eu3 N13B 126.07(15) .
O4B Eu3 N13B 125.51(13) .
O12A Eu3 N10B 74.09(13) .
O15A Eu3 N10B 133.56(14) .
O68 Eu3 N10B 73.63(13) .
O111 Eu3 N10B 118.50(14) .
O23B Eu3 N10B 145.93(14) .
O4B Eu3 N10B 63.42(14) .
N13B Eu3 N10B 62.90(14) .
O12A Eu3 N21B 118.46(14) .
O15A Eu3 N21B 63.50(14) .
O68 Eu3 N21B 74.29(14) .
O111 Eu3 N21B 123.60(16) .
O23B Eu3 N21B 63.81(17) .
O4B Eu3 N21B 143.56(14) .
N13B Eu3 N21B 62.67(16) .
N10B Eu3 N21B 117.84(16) .
C22B O23B Eu3 121.5(5) .
O23B C22B O24B 122.5(8) .
O23B C22B C20B 121.4(6) .
O24B C22B C20B 116.0(7) .
C22B O24B C25B 117.1(7) .
N21B C20B C19B 120.7(8) .
N21B C20B C22B 115.0(6) .
C19B C20B C22B 124.2(7) .
C20B N21B C16B 120.5(6) .
C20B N21B Eu3 117.5(5) .
C16B N21B Eu3 120.7(4) .
N21B C16B C17B 122.3(6) .
N21B C16B C14B 117.1(5) .
C17B C16B C14B 120.6(7) .
O15B C14B N13B 127.9(6) .
O15B C14B C16B 117.8(5) .
N13B C14B C16B 114.3(6) .
C14B O15B Eu2 137.6(4) .
C16B C17B C18B 117.3(9) .
C19B C18B C17B 119.7(7) .
C18B C19B C20B 119.4(7) .
S69 O68 Eu3 148.8(3) .
O71 S69 O70 116.3(3) .
O71 S69 O68 114.3(3) .
O70 S69 O68 114.1(3) .
O71 S69 C72 103.6(3) .
O70 S69 C72 104.8(3) .
O68 S69 C72 101.4(3) .
F73 C72 F74 108.1(6) .
F73 C72 F75 107.4(5) .
F74 C72 F75 107.8(5) .
F73 C72 S69 111.6(5) .
F74 C72 S69 111.5(5) .
F75 C72 S69 110.2(4) .
C3B O4B Eu3 121.8(4) .
O4B C3B O2B 126.2(5) .
O4B C3B C5B 121.5(5) .
O2B C3B C5B 112.2(5) .
C3B O2B C1B 116.5(5) .
N10B C5B C6B 122.9(5) .
N10B C5B C3B 112.7(5) .
C6B C5B C3B 124.4(5) .
C9B N10B C5B 117.5(5) .
C9B N10B Eu3 122.0(3) .
C5B N10B Eu3 120.5(4) .
N10B C9B C8B 123.7(5) .
N10B C9B C11B 116.2(5) .
C8B C9B C11B 120.0(5) .
C7B C8B C9B 118.2(5) .
C8B C7B C6B 119.5(5) .
C7B C6B C5B 118.2(5) .
C11A O12A Eu3 138.0(3) .
O12A C11A N13A 128.2(5) .
O12A C11A C9A 117.8(5) .
N13A C11A C9A 114.0(4) .
C14A N13A C11A 117.3(5) .
C14A N13A Eu1 122.0(3) .
C11A N13A Eu1 120.7(3) .
O15A C14A N13A 128.0(5) .
O15A C14A C16A 117.5(4) .
N13A C14A C16A 114.4(4) .
C14A O15A Eu3 137.5(3) .
N21A C16A C17A 122.9(5) .
N21A C16A C14A 116.6(5) .
C17A C16A C14A 120.5(5) .
C16A N21A C20A 118.4(5) .
C16A N21A Eu1 121.2(3) .
C20A N21A Eu1 119.8(4) .
N21A C20A C19A 123.0(5) .
N21A C20A C22A 112.7(5) .
C19A C20A C22A 124.4(5) .
C20A C19A C18A 118.5(6) .
C17A C18A C19A 119.1(6) .
C18A C17A C16A 118.2(6) .
O23A C22A O24A 125.5(5) .
O23A C22A C20A 120.6(5) .
O24A C22A C20A 113.8(5) .
C22A O23A Eu1 122.5(4) .
C22A O24A C25A 115.8(5) .
N10A C9A C8A 123.1(5) .
N10A C9A C11A 116.0(4) .
C8A C9A C11A 120.9(5) .
C5A N10A C9A 118.4(5) .
C5A N10A Eu1 120.1(4) .
C9A N10A Eu1 121.2(3) .
N10A C5A C6A 122.3(5) .
N10A C5A C3A 112.9(5) .
C6A C5A C3A 124.8(5) .
O4A C3A O2A 123.5(5) .
O4A C3A C5A 122.3(5) .
O2A C3A C5A 114.0(5) .
C3A O4A Eu1 120.5(3) .
C3A O2A C1A 116.6(5) .
C5A C6A C7A 119.4(5) .
C8A C7A C6A 118.6(5) .
C7A C8A C9A 118.2(5) .
S112 O111 Eu3 148.5(3) .
O113 S112 O114 116.2(3) .
O113 S112 O111 113.1(3) .
O114 S112 O111 114.8(3) .
O113 S112 C115 104.1(3) .
O114 S112 C115 105.1(4) .
O111 S112 C115 101.5(3) .
F118 C115 F117 109.5(6) .
F118 C115 F116 106.4(7) .
F117 C115 F116 106.9(7) .
F118 C115 S112 111.5(5) .
F117 C115 S112 112.2(6) .
F116 C115 S112 110.1(5) .
S120 O119 Eu2 151.1(3) .
O122 S120 O121 116.1(4) .
O122 S120 O119 114.1(4) .
O121 S120 O119 114.2(3) .
O122 S120 C123 104.1(4) .
O121 S120 C123 104.6(4) .
O119 S120 C123 101.5(3) .
F125 C123 F124 107.6(7) .
F125 C123 F126 107.9(9) .
F124 C123 F126 107.1(8) .
F125 C123 S120 110.5(6) .
F124 C123 S120 112.3(7) .
F126 C123 S120 111.3(6) .
S128 O127 Eu1 149.2(2) .
O129 S128 O130 117.1(3) .
O129 S128 O127 114.0(3) .
O130 S128 O127 113.0(3) .
O129 S128 C131 104.5(3) .
O130 S128 C131 104.1(3) .
O127 S128 C131 101.8(3) .
F133 C131 F134 108.9(7) .
F133 C131 F132 107.9(7) .
F134 C131 F132 106.8(6) .
F133 C131 S128 112.1(5) .
F134 C131 S128 109.4(6) .
F132 C131 S128 111.5(5) .
S136 O135 S8 34.0(3) .
S136 O135 Eu1 156.8(3) .
S8 O135 Eu1 136.9(4) .
N150 C151 C152 172.2(17) .
N165 C166 C167 173.4(19) .
N153 C154 C155 174(2) .
N156 C157 C158 168(2) .
N310 C311 C162 173(2) .
N200 C201 C202 159(4) .
N307 C306 C305 171(3) .
O135 S136 O149 115.6(4) .
O135 S136 O138 112.2(3) .
O149 S136 O138 117.1(4) .
O135 S136 C140 101.7(3) .
O149 S136 C140 103.2(4) .
O138 S136 C140 104.6(4) .
F147 C140 F142 107.5(7) .
F147 C140 F143 106.9(7) .
F142 C140 F143 106.8(7) .
F147 C140 S136 112.1(6) .
F142 C140 S136 111.7(5) .
F143 C140 S136 111.4(5) .
O12 S8 O1 117.9(17) .
O12 S8 O135 124.7(13) .
O1 S8 O135 104.2(12) .
O12 S8 C22 103.2(16) .
O1 S8 C22 102.7(17) .
O135 S8 C22 100.5(9) .
F9 C22 F39 110(2) .
F9 C22 F28 99(2) .
F39 C22 F28 109(2) .
F9 C22 S8 118(2) .
F39 C22 S8 110.4(17) .
F28 C22 S8 109.2(18) .
N6 C1 C1 161.5(16) 8_554
S991 O999 Eu2 150.3(2) .
O996 S991 O997 116.2 .
O996 S991 O999 114.6 .
O997 S991 O999 114.5 .
O996 S991 C998 103.3 .
O997 S991 C998 104.5 .
O999 S991 C998 101.1 .
F997 C998 F995 107.5 .
F997 C998 F996 107.5 .
F995 C998 F996 108.0 .
F997 C998 S991 111.8 .
F995 C998 S991 111.3 .
F996 C998 S991 110.6 .
O203 S201 O202 116.2 .
O203 S201 O200 114.7 .
O202 S201 O200 114.6 .
O203 S201 C204 103.3 .
O202 S201 C204 104.4 .
O200 S201 C204 101.1 .
O203 S201 Eu2 66.6(7) .
O202 S201 Eu2 78.3(7) .
O200 S201 Eu2 86.8(6) .
C204 S201 Eu2 169.3(7) .
S201 O203 O4C 147.7(12) .
S201 O203 Eu2 90.0(8) .
O4C O203 Eu2 57.8(6) .
F207 C204 F205 107.5 .
F207 C204 F206 107.4 .
F205 C204 F206 107.9 .
F207 C204 S201 111.8 .
F205 C204 S201 111.4 .
F206 C204 S201 110.6 .

loop_
_geom_bond_atom_site_label_1
_geom_bond_atom_site_label_2
_geom_bond_distance
_geom_bond_site_symmetry_2
Eu1 O127 2.391(4) .
Eu1 O12C 2.401(4) .
Eu1 O15C 2.418(4) .
Eu1 O135 2.421(4) .
Eu1 O23A 2.498(4) .
Eu1 O4A 2.516(4) .
Eu1 N13A 2.523(5) .
Eu1 N10A 2.539(4) .
Eu1 N21A 2.551(5) .
C14C O15C 1.227(6) .
C14C N13C 1.358(7) .
C14C C16C 1.504(8) .
N13C C11C 1.351(7) .
N13C Eu2 2.532(5) .
Eu2 O12B 2.376(4) .
Eu2 O15B 2.401(5) .
Eu2 O119 2.401(4) .
Eu2 O23C 2.475(5) .
Eu2 O999 2.501(4) .
Eu2 O4C 2.506(4) .
Eu2 N21C 2.542(5) .
Eu2 N10C 2.551(5) .
Eu2 O203 2.959(19) .
Eu2 S201 3.224(13) .
O4C C3C 1.220(8) .
O4C O203 1.675(18) .
C3C O2C 1.305(7) .
C3C C5C 1.489(8) .
O2C C1C 1.446(8) .
C5C N10C 1.354(7) .
C5C C6C 1.387(9) .
N10C C9C 1.333(7) .
C9C C8C 1.383(8) .
C9C C11C 1.504(7) .
C11C O12C 1.246(7) .
C8C C7C 1.391(9) .
C7C C6C 1.388(9) .
O23C C22C 1.213(8) .
C22C O24C 1.301(8) .
C22C C20C 1.525(9) .
O24C C25C 1.471(10) .
C20C N21C 1.325(7) .
C20C C19C 1.392(9) .
N21C C16C 1.335(7) .
C16C C17C 1.385(8) .
C17C C18C 1.394(9) .
C18C C19C 1.376(10) .
O12B C11B 1.250(6) .
C11B N13B 1.355(7) .
C11B C9B 1.497(7) .
N13B C14B 1.363(7) .
N13B Eu3 2.552(5) .
Eu3 O12A 2.377(4) .
Eu3 O15A 2.403(4) .
Eu3 O68 2.412(4) .
Eu3 O111 2.418(4) .
Eu3 O23B 2.461(4) .
Eu3 O4B 2.514(4) .
Eu3 N10B 2.554(4) .
Eu3 N21B 2.579(5) .
O23B C22B 1.256(8) .
C22B O24B 1.317(8) .
C22B C20B 1.437(11) .
O24B C25B 1.453(13) .
C20B N21B 1.333(8) .
C20B C19B 1.408(9) .
N21B C16B 1.336(9) .
C16B C17B 1.398(9) .
C16B C14B 1.496(9) .
C14B O15B 1.254(8) .
C17B C18B 1.409(12) .
C18B C19B 1.370(14) .
O68 S69 1.462(4) .
S69 O71 1.420(5) .
S69 O70 1.433(5) .
S69 C72 1.830(7) .
C72 F73 1.321(8) .
C72 F74 1.331(7) .
C72 F75 1.346(8) .
O4B C3B 1.219(7) .
C3B O2B 1.313(6) .
C3B C5B 1.499(8) .
O2B C1B 1.453(7) .
C5B N10B 1.346(7) .
C5B C6B 1.404(7) .
N10B C9B 1.325(7) .
C9B C8B 1.399(8) .
C8B C7B 1.378(8) .
C7B C6B 1.382(9) .
O12A C11A 1.244(6) .
C11A N13A 1.362(7) .
C11A C9A 1.503(7) .
N13A C14A 1.358(7) .
C14A O15A 1.248(6) .
C14A C16A 1.507(7) .
C16A N21A 1.323(7) .
C16A C17A 1.395(8) .
N21A C20A 1.344(7) .
C20A C19A 1.372(8) .
C20A C22A 1.506(8) .
C19A C18A 1.391(9) .
C18A C17A 1.384(9) .
C22A O23A 1.209(7) .
C22A O24A 1.303(6) .
O24A C25A 1.456(7) .
C9A N10A 1.346(7) .
C9A C8A 1.398(7) .
N10A C5A 1.340(6) .
C5A C6A 1.389(8) .
C5A C3A 1.480(8) .
C3A O4A 1.216(7) .
C3A O2A 1.317(6) .
O2A C1A 1.439(8) .
C6A C7A 1.400(8) .
C7A C8A 1.389(7) .
O111 S112 1.456(4) .
S112 O113 1.430(5) .
S112 O114 1.441(5) .
S112 C115 1.831(8) .
C115 F118 1.319(10) .
C115 F117 1.323(9) .
C115 F116 1.338(9) .
O119 S120 1.478(5) .
S120 O122 1.431(6) .
S120 O121 1.442(7) .
S120 C123 1.824(9) .
C123 F125 1.333(10) .
C123 F124 1.336(12) .
C123 F126 1.336(12) .
O127 S128 1.454(4) .
S128 O129 1.428(4) .
S128 O130 1.436(5) .
S128 C131 1.807(8) .
C131 F133 1.313(9) .
C131 F134 1.337(9) .
C131 F132 1.343(8) .
O135 S136 1.426(5) .
O135 S8 1.602(8) .
N150 C151 1.203(9) .
C151 C152 1.514(9) .
N165 C166 1.197(9) .
C166 C167 1.515(10) .
N153 C154 1.178(9) .
C154 C155 1.493(9) .
N156 C157 1.172(9) .
C157 C158 1.524(10) .
C162 C311 1.495(10) .
N310 C311 1.174(10) .
C202 C201 1.541(10) .
C201 N200 1.212(10) .
C305 C306 1.518(10) .
C306 N307 1.187(10) .
S136 O149 1.436(6) .
S136 O138 1.437(5) .
S136 C140 1.810(8) .
C140 F147 1.317(9) .
C140 F142 1.346(9) .
C140 F143 1.352(9) .
S8 O12 1.421(16) .
S8 O1 1.443(17) .
S8 C22 1.799(17) .
C22 F9 1.352(18) .
C22 F39 1.358(18) .
C22 F28 1.384(18) .
C1 N6 1.217(10) .
C1 C1 1.522(10) 8_554
O999 S991 1.479(3) .
S991 O996 1.439(3) .
S991 O997 1.445(3) .
S991 C998 1.846(3) .
C998 F997 1.340(2) .
C998 F995 1.353(2) .
C998 F996 1.356(2) .
S201 O203 1.281(10) .
S201 O202 1.288(10) .
S201 O200 1.318(11) .
S201 C204 1.644(13) .
C204 F207 1.194(10) .
C204 F205 1.205(10) .
C204 F206 1.209(10) .
